data_2008630
loop_
_publ_author_name
'S. Shanmuga Sundara Raj'
'R. Thirumurugan'
'G. Shanmugam'
'Hoong-Kun Fun'
'J. Manonmani'
'M. Kandaswamy'

_publ_section_title
;{4,4'-Dimethyl-6,6'-bis(1-morpholiniomethyl)-2,2'-[1,2-ethanediylbis(nitrilomethylidene-<i>N</i>)]diphenolato-<i>O</i>,<i>O</i>'}copper(II)
 diperchlorate monohydrate
;
_journal_issue 6
_journal_name_full 'Acta Crystallographica Section C'
_journal_page_first 894
_journal_page_last 896
_journal_paper_doi 10.1107/S0108270199001298
_journal_volume 55
_journal_year 1999
_chemical_formula_moiety '[Cu C28 H38 N4 O4] , 2Cl O4 , H2O'
_chemical_formula_sum 'C28 H40 Cl2 Cu N4 O13'
_chemical_formula_weight 775.08
_chemical_name_systematic
;
{4,4'-Dimethyl-6,6'-bis(1-morpholiniomethyl)-2,2'-[1,2-
ethanediylbis(nitrilomethylidene-N)]diphenolato-O,O'}copper(II) diperchlorate
monohydrate
;
_space_group_IT_number 2
_symmetry_cell_setting triclinic
_symmetry_space_group_name_Hall '-P 1'
_symmetry_space_group_name_H-M 'P -1'
_audit_creation_method SHELXL97
_cell_angle_alpha 78.4750(10)
_cell_angle_beta 81.5180(10)
_cell_angle_gamma 83.7860(10)
_cell_formula_units_Z 2
_cell_length_a 8.9654(3)
_cell_length_b 9.6447(3)
_cell_length_c 20.0666(5)
_cell_measurement_reflns_used 7132
_cell_measurement_temperature 293(2)
_cell_measurement_theta_max 33.17
_cell_measurement_theta_min 1.45
_cell_volume 1675.99(9)
_computing_cell_refinement 'SAINT (Siemens, 1996)'
_computing_data_collection 'SMART (Siemens, 1996)'
_computing_data_reduction SAINT
_computing_molecular_graphics 'XP in SHELXTL'
_computing_publication_material 'SHELXTL and PARST (Nardelli, 1995)'
_computing_structure_refinement SHELXTL
_computing_structure_solution 'SHELXTL (Sheldrick, 1997)'
_diffrn_ambient_temperature 293(2)
_diffrn_detector_area_resol_mean 8.33
_diffrn_measured_fraction_theta_full 0.908
_diffrn_measured_fraction_theta_max 0.908
_diffrn_measurement_device_type 'Siemens SMART CCD area-detector'
_diffrn_measurement_method \w-scan
_diffrn_radiation_monochromator graphite
_diffrn_radiation_source 'fine-focus sealed tube'
_diffrn_radiation_type MoK\a
_diffrn_radiation_wavelength 0.71073
_diffrn_reflns_av_R_equivalents 0.019
_diffrn_reflns_av_sigmaI/netI 0.048
_diffrn_reflns_limit_h_max 12
_diffrn_reflns_limit_h_min -13
_diffrn_reflns_limit_k_max 14
_diffrn_reflns_limit_k_min -13
_diffrn_reflns_limit_l_max 30
_diffrn_reflns_limit_l_min -29
_diffrn_reflns_number 15492
_diffrn_reflns_theta_full 33.13
_diffrn_reflns_theta_max 33.13
_diffrn_reflns_theta_min 2.90
_exptl_absorpt_coefficient_mu 0.881
_exptl_absorpt_correction_T_max 0.891
_exptl_absorpt_correction_T_min 0.642
_exptl_absorpt_correction_type 'empirical using SADABS (Sheldrick, 1996)'
_exptl_crystal_colour 'dark brown'
_exptl_crystal_density_diffrn 1.536
_exptl_crystal_density_method 'not measured'
_exptl_crystal_description block
_exptl_crystal_F_000 806
_exptl_crystal_size_max 0.50
_exptl_crystal_size_mid 0.38
_exptl_crystal_size_min 0.12
_refine_diff_density_max 1.011
_refine_diff_density_min -0.571
_refine_ls_extinction_method none
_refine_ls_goodness_of_fit_ref 1.117
_refine_ls_hydrogen_treatment constr
_refine_ls_matrix_type full
_refine_ls_number_parameters 433
_refine_ls_number_reflns 11581
_refine_ls_number_restraints 0
_refine_ls_restrained_S_all 1.117
_refine_ls_R_factor_all 0.106
_refine_ls_R_factor_gt 0.068
_refine_ls_shift/su_max 0.001
_refine_ls_shift/su_mean 0.000
_refine_ls_structure_factor_coef Fsqd
_refine_ls_weighting_details 'calc w = 1/[\s^2^(Fo^2^)+(0.0606P)^2^+1.6246P] where P=(Fo^2^+2Fc^2^)/3'
_refine_ls_weighting_scheme calc
_refine_ls_wR_factor_ref 0.182
_reflns_number_gt 7898
_reflns_number_total 11581
_reflns_threshold_expression I>2\s(I)
_cod_data_source_file sk1242.cif
_cod_data_source_block I
_cod_database_code 2008630

loop_
_symmetry_equiv_pos_as_xyz
'x, y, z'
'-x, -y, -z'

loop_
_atom_site_label
_atom_site_fract_x
_atom_site_fract_y
_atom_site_fract_z
_atom_site_U_iso_or_equiv
_atom_site_adp_type
_atom_site_calc_flag
_atom_site_refinement_flags
_atom_site_occupancy
_atom_site_disorder_assembly
_atom_site_disorder_group
_atom_site_type_symbol
Cu1 .61685(4) .71116(4) .653845(17) .03813(11) Uani d . 1 . . Cu
O1 .6712(3) .8160(4) 1.02844(12) .0665(8) Uani d . 1 . . O
O2 .6035(2) .8317(2) .72000(10) .0403(4) Uani d . 1 . . O
O3 .5117(2) .5733(2) .72147(10) .0412(5) Uani d . 1 . . O
O4 -.0237(4) .7998(3) .81914(15) .0740(9) Uani d . 1 . . O
N1 .6190(3) .8796(3) .88714(12) .0394(5) Uani d . 1 . . N
H1A .6682 .8037 .8704 .047 Uiso calc R 1 . . H
N2 .7245(3) .8425(3) .58278(12) .0459(6) Uani d . 1 . . N
N3 .6667(3) .5840(3) .58831(13) .0476(6) Uani d . 1 . . N
N4 .2248(3) .5923(3) .80227(12) .0389(5) Uani d . 1 . . N
H4A .2893 .6438 .7698 .047 Uiso calc R 1 . . H
C1 .6710(3) .9498(3) .71279(14) .0353(5) Uani d . 1 . . C
C2 .6504(3) 1.0258(3) .76752(14) .0374(6) Uani d . 1 . . C
C3 .7221(4) 1.1491(3) .76186(16) .0438(7) Uani d . 1 . . C
H3A .7041 1.1977 .7983 .053 Uiso calc R 1 . . H
C4 .8200(4) 1.2035(3) .70391(17) .0445(7) Uani d . 1 . . C
C5 .8373(4) 1.1321(3) .65007(17) .0434(6) Uani d . 1 . . C
H5A .9002 1.1667 .6104 .052 Uiso calc R 1 . . H
C6 .7640(3) 1.0091(3) .65219(14) .0375(6) Uani d . 1 . . C
C7 .8980(5) 1.3360(4) .7015(2) .0623(10) Uani d . 1 . . C
H7A .9605 1.3581 .6582 .094 Uiso calc R 1 . . H
H7B .9596 1.3204 .7380 .094 Uiso calc R 1 . . H
H7C .8233 1.4136 .7067 .094 Uiso calc R 1 . . H
C8 .5440(3) .9760(4) .83071(15) .0423(6) Uani d . 1 . . C
H8A .4670 .9263 .8183 .051 Uiso calc R 1 . . H
H8B .4938 1.0583 .8481 .051 Uiso calc R 1 . . H
C9 .5013(4) .8270(5) .94496(17) .0574(9) Uani d . 1 . . C
H9A .4348 .7711 .9292 .069 Uiso calc R 1 . . H
H9B .4407 .9072 .9602 .069 Uiso calc R 1 . . H
C10 .5739(5) .7371(5) 1.0044(2) .0684(11) Uani d . 1 . . C
H10A .4958 .7040 1.0413 .082 Uiso calc R 1 . . H
H10B .6310 .6546 .9897 .082 Uiso calc R 1 . . H
C11 .7914(4) .8567(5) .97530(18) .0591(9) Uani d . 1 . . C
H11A .8460 .7724 .9615 .071 Uiso calc R 1 . . H
H11B .8615 .9065 .9925 .071 Uiso calc R 1 . . H
C12 .7310(3) .9519(4) .91369(15) .0432(6) Uani d . 1 . . C
H12A .6830 1.0394 .9267 .052 Uiso calc R 1 . . H
H12B .8142 .9758 .8778 .052 Uiso calc R 1 . . H
C13 .7841(4) .9522(3) .59017(15) .0424(6) Uani d . 1 . . C
H13A .8452 .9986 .5526 .051 Uiso calc R 1 . . H
C14 .7478(5) .7976(4) .51609(16) .0621(10) Uani d . 1 . . C
H14A .8338 .8407 .4874 .074 Uiso calc R 1 . . H
H14B .6589 .8262 .4928 .074 Uiso calc R 1 . . H
C15 .7761(5) .6395(4) .52982(19) .0636(10) Uani d . 1 . . C
H15A .7632 .6019 .4898 .076 Uiso calc R 1 . . H
H15B .8785 .6122 .5404 .076 Uiso calc R 1 . . H
C16 .6104(4) .4661(4) .59172(17) .0468(7) Uani d . 1 . . C
H16A .6393 .4185 .5553 .056 Uiso calc R 1 . . H
C17 .5059(3) .4019(3) .64774(16) .0406(6) Uani d . 1 . . C
C18 .4459(4) .2778(3) .64038(17) .0458(7) Uani d . 1 . . C
H18A .4777 .2415 .6006 .055 Uiso calc R 1 . . H
C19 .3417(4) .2076(3) .68973(18) .0480(7) Uani d . 1 . . C
C20 .2973(4) .2637(3) .74858(17) .0453(7) Uani d . 1 . . C
H20A .2261 .2192 .7823 .054 Uiso calc R 1 . . H
C21 .3556(3) .3844(3) .75884(15) .0386(6) Uani d . 1 . . C
C22 .4621(3) .4571(3) .70853(14) .0368(6) Uani d . 1 . . C
C23 .2793(5) .0755(4) .6797(2) .0648(10) Uani d . 1 . . C
H23A .3232 .0531 .6361 .097 Uiso calc R 1 . . H
H23B .1714 .0912 .6809 .097 Uiso calc R 1 . . H
H23C .3034 -.0020 .7156 .097 Uiso calc R 1 . . H
C24 .3012(4) .4455(3) .82151(15) .0433(6) Uani d . 1 . . C
H24A .3861 .4502 .8456 .052 Uiso calc R 1 . . H
H24B .2305 .3848 .8519 .052 Uiso calc R 1 . . H
C25 .0815(4) .5913(4) .77265(17) .0466(7) Uani d . 1 . . C
H25A .0136 .5302 .8047 .056 Uiso calc R 1 . . H
H25B .1036 .5540 .7305 .056 Uiso calc R 1 . . H
C26 .0062(6) .7401(5) .7581(2) .0684(12) Uani d . 1 . . C
H26A .0714 .7993 .7236 .082 Uiso calc R 1 . . H
H26B -.0880 .7381 .7401 .082 Uiso calc R 1 . . H
C27 .1149(5) .8088(4) .8435(2) .0684(11) Uani d . 1 . . C
H27A .0955 .8548 .8830 .082 Uiso calc R 1 . . H
H27B .1798 .8662 .8080 .082 Uiso calc R 1 . . H
C28 .1932(4) .6649(4) .86286(18) .0524(8) Uani d . 1 . . C
H28A .1301 .6086 .8996 .063 Uiso calc R 1 . . H
H28B .2875 .6734 .8794 .063 Uiso calc R 1 . . H
Cl1 .87383(12) .30116(12) .93208(5) .0667(3) Uani d . 1 . . Cl
O5 .8303(4) .2029(4) .99126(16) .0815(10) Uani d . 1 . . O
O6 .7562(4) .3387(4) .88955(19) .0891(10) Uani d . 1 . . O
O7 .9445(7) .4095(6) .9428(3) .156(2) Uani d . 1 . . O
O8 .9925(5) .2218(7) .8921(2) .144(2) Uani d . 1 . . O
Cl2 .23434(12) .75041(11) .57685(5) .0636(3) Uani d . 1 . . Cl
O9 .3064(5) .7480(4) .63645(19) .0997(12) Uani d . 1 . . O
O10 .1204(4) .8619(5) .5737(2) .1070(14) Uani d . 1 . . O
O11 .3449(5) .7720(6) .5188(2) .1332(19) Uani d . 1 . . O
O12 .1772(8) .6187(6) .5867(4) .177(3) Uani d . 1 . . O
O1W .6275(4) .6201(3) .84592(14) .0744(9) Uani d . 1 . . O
H1W1 .6149 .6271 .7998 .112 Uiso d R 1 . . H
H2W1 .6745 .5281 .8586 .112 Uiso d R 1 . . H

loop_
_atom_site_aniso_label
_atom_site_aniso_U_11
_atom_site_aniso_U_22
_atom_site_aniso_U_33
_atom_site_aniso_U_12
_atom_site_aniso_U_13
_atom_site_aniso_U_23
Cu1 .0458(2) .0414(2) .02789(16) -.00731(14) -.00019(13) -.00947(13)
O1 .0639(16) .098(2) .0343(12) -.0123(15) -.0064(11) -.0023(13)
O2 .0485(11) .0426(11) .0314(9) -.0112(9) .0004(8) -.0105(8)
O3 .0502(12) .0421(11) .0333(9) -.0084(9) -.0009(8) -.0125(8)
O4 .086(2) .0763(19) .0564(16) .0279(16) -.0034(15) -.0264(14)
N1 .0429(13) .0447(13) .0318(11) -.0057(10) -.0002(9) -.0126(10)
N2 .0589(16) .0512(15) .0281(11) -.0139(12) .0035(10) -.0103(10)
N3 .0525(15) .0543(16) .0369(13) -.0100(12) .0059(11) -.0164(11)
N4 .0401(12) .0404(13) .0356(11) -.0113(10) .0049(9) -.0087(10)
C1 .0362(13) .0387(14) .0320(12) -.0012(11) -.0086(10) -.0069(10)
C2 .0363(14) .0439(15) .0337(13) -.0005(11) -.0077(10) -.0102(11)
C3 .0503(17) .0436(16) .0412(15) .0004(13) -.0149(13) -.0125(12)
C4 .0466(17) .0390(15) .0512(17) -.0068(13) -.0166(13) -.0067(13)
C5 .0420(15) .0440(16) .0432(15) -.0086(12) -.0078(12) -.0015(12)
C6 .0379(14) .0401(14) .0341(13) -.0037(11) -.0045(10) -.0061(11)
C7 .073(3) .049(2) .071(2) -.0220(18) -.022(2) -.0071(18)
C8 .0405(15) .0562(18) .0347(13) -.0003(13) -.0077(11) -.0189(13)
C9 .0517(19) .082(3) .0404(16) -.0280(18) .0026(14) -.0108(17)
C10 .075(3) .080(3) .0439(19) -.020(2) .0025(18) .0026(18)
C11 .0463(18) .081(3) .0453(18) -.0036(18) -.0106(14) .0006(17)
C12 .0390(15) .0545(18) .0385(14) -.0065(13) -.0070(12) -.0116(13)
C13 .0466(16) .0480(17) .0303(12) -.0076(13) .0003(11) -.0039(11)
C14 .084(3) .075(3) .0287(14) -.028(2) .0102(15) -.0153(15)
C15 .077(3) .073(3) .0434(17) -.023(2) .0198(17) -.0269(17)
C16 .0526(18) .0484(17) .0424(15) -.0041(14) -.0017(13) -.0191(13)
C17 .0426(15) .0406(15) .0405(14) -.0005(12) -.0065(12) -.0134(12)
C18 .0541(18) .0409(16) .0451(16) .0007(13) -.0128(14) -.0120(13)
C19 .0545(18) .0373(15) .0544(18) -.0033(13) -.0192(15) -.0049(13)
C20 .0472(17) .0377(15) .0493(17) -.0041(13) -.0106(13) -.0007(13)
C21 .0392(14) .0362(14) .0386(14) -.0007(11) -.0056(11) -.0033(11)
C22 .0378(14) .0370(14) .0362(13) -.0008(11) -.0063(11) -.0080(11)
C23 .085(3) .0449(19) .071(2) -.0176(19) -.019(2) -.0118(17)
C24 .0442(16) .0474(17) .0363(14) -.0058(13) -.0034(12) -.0033(12)
C25 .0509(18) .0509(18) .0394(15) -.0004(14) -.0075(13) -.0124(13)
C26 .089(3) .067(2) .0461(19) .029(2) -.0149(19) -.0173(17)
C27 .089(3) .058(2) .059(2) -.012(2) .013(2) -.0262(19)
C28 .0498(18) .068(2) .0461(17) -.0128(16) -.0009(14) -.0271(16)
Cl1 .0654(6) .0823(7) .0526(5) -.0379(5) -.0150(4) .0091(5)
O5 .075(2) .099(2) .0624(18) -.0337(18) -.0029(15) .0143(17)
O6 .105(3) .082(2) .088(2) .0008(19) -.044(2) -.0155(18)
O7 .237(6) .138(4) .117(4) -.130(4) -.056(4) .005(3)
O8 .089(3) .229(6) .095(3) .011(3) .020(2) -.025(4)
Cl2 .0732(6) .0647(6) .0515(5) .0088(5) -.0073(4) -.0161(4)
O9 .117(3) .108(3) .078(2) .018(2) -.036(2) -.024(2)
O10 .082(2) .124(3) .088(3) .038(2) .0008(19) .010(2)
O11 .104(3) .200(5) .079(3) .023(3) .023(2) -.032(3)
O12 .217(6) .117(4) .226(7) -.055(4) -.061(5) -.058(4)
O1W .118(3) .0588(16) .0541(16) .0002(16) -.0355(16) -.0143(13)

loop_
_atom_type_symbol
_atom_type_description
_atom_type_scat_dispersion_real
_atom_type_scat_dispersion_imag
_atom_type_scat_source
C C 0.0033 0.0016 'International Tables Vol C Tables 4.2.6.8 and 6.1.1.4'
H H 0.0000 0.0000 'International Tables Vol C Tables 4.2.6.8 and 6.1.1.4'
N N 0.0061 0.0033 'International Tables Vol C Tables 4.2.6.8 and 6.1.1.4'
O O 0.0106 0.0060 'International Tables Vol C Tables 4.2.6.8 and 6.1.1.4'
Cl Cl 0.1484 0.1585 'International Tables Vol C Tables 4.2.6.8 and 6.1.1.4'
Cu Cu 0.3201 1.2651 'International Tables Vol C Tables 4.2.6.8 and 6.1.1.4'

loop_
_geom_angle_atom_site_label_1
_geom_angle_atom_site_label_2
_geom_angle_atom_site_label_3
_geom_angle
_geom_angle_publ_flag
O2 Cu1 O3 89.66(9) y
O2 Cu1 N2 93.29(10) y
O3 Cu1 N2 177.02(10) y
O2 Cu1 N3 170.29(11) y
O3 Cu1 N3 93.47(10) y
N2 Cu1 N3 83.55(11) y
C10 O1 C11 109.3(3) ?
C1 O2 Cu1 126.70(18) ?
C22 O3 Cu1 124.49(18) ?
C27 O4 C26 109.3(3) ?
C9 N1 C12 109.1(2) ?
C9 N1 C8 109.6(3) ?
C12 N1 C8 112.4(2) ?
C13 N2 C14 120.2(3) ?
C13 N2 Cu1 126.8(2) ?
C14 N2 Cu1 112.8(2) ?
C16 N3 C15 120.9(3) ?
C16 N3 Cu1 126.4(2) ?
C15 N3 Cu1 112.7(2) ?
C25 N4 C28 109.7(2) ?
C25 N4 C24 112.6(2) ?
C28 N4 C24 110.9(2) ?
O2 C1 C2 119.5(2) ?
O2 C1 C6 124.0(3) ?
C2 C1 C6 116.5(3) ?
C3 C2 C1 120.7(3) ?
C3 C2 C8 119.8(3) ?
C1 C2 C8 119.4(3) ?
C2 C3 C4 122.9(3) ?
C5 C4 C3 116.4(3) ?
C5 C4 C7 123.0(3) ?
C3 C4 C7 120.6(3) ?
C4 C5 C6 123.0(3) ?
C5 C6 C1 120.2(3) ?
C5 C6 C13 116.6(3) ?
C1 C6 C13 123.1(3) ?
C2 C8 N1 114.2(2) ?
N1 C9 C10 110.8(3) ?
O1 C10 C9 110.6(3) ?
O1 C11 C12 111.0(3) ?
N1 C12 C11 110.7(3) ?
N2 C13 C6 125.0(3) ?
N2 C14 C15 107.0(3) ?
N3 C15 C14 107.4(3) ?
N3 C16 C17 124.7(3) ?
C18 C17 C22 119.6(3) ?
C18 C17 C16 117.0(3) ?
C22 C17 C16 123.4(3) ?
C19 C18 C17 122.8(3) ?
C18 C19 C20 117.3(3) ?
C18 C19 C23 121.2(3) ?
C20 C19 C23 121.5(3) ?
C19 C20 C21 122.1(3) ?
C20 C21 C22 121.0(3) ?
C20 C21 C24 120.8(3) ?
C22 C21 C24 118.1(3) ?
O3 C22 C17 125.0(3) ?
O3 C22 C21 117.7(3) ?
C17 C22 C21 117.2(3) ?
C21 C24 N4 110.2(2) ?
N4 C25 C26 110.0(3) ?
O4 C26 C25 111.0(3) ?
O4 C27 C28 110.9(3) ?
C27 C28 N4 110.3(3) ?
O7 Cl1 O5 114.7(3) ?
O7 Cl1 O6 116.1(3) ?
O5 Cl1 O6 111.8(2) ?
O7 Cl1 O8 103.7(4) ?
O5 Cl1 O8 104.5(3) ?
O6 Cl1 O8 104.4(3) ?
O12 Cl2 O10 112.4(4) ?
O12 Cl2 O11 111.9(4) ?
O10 Cl2 O11 111.1(3) ?
O12 Cl2 O9 105.4(4) ?
O10 Cl2 O9 107.7(3) ?
O11 Cl2 O9 108.0(3) ?

loop_
_geom_bond_atom_site_label_1
_geom_bond_atom_site_label_2
_geom_bond_site_symmetry_2
_geom_bond_distance
_geom_bond_publ_flag
Cu1 O2 . 1.915(2) y
Cu1 O3 . 1.916(2) y
Cu1 N2 . 1.925(3) y
Cu1 N3 . 1.946(3) y
O1 C10 . 1.410(5) ?
O1 C11 . 1.427(4) ?
O2 C1 . 1.320(3) ?
O3 C22 . 1.335(3) ?
O4 C27 . 1.418(6) ?
O4 C26 . 1.433(5) ?
N1 C9 . 1.495(4) ?
N1 C12 . 1.496(4) ?
N1 C8 . 1.506(4) ?
N2 C13 . 1.278(4) ?
N2 C14 . 1.467(4) ?
N3 C16 . 1.278(4) ?
N3 C15 . 1.466(4) ?
N4 C25 . 1.495(4) ?
N4 C28 . 1.498(4) ?
N4 C24 . 1.507(4) ?
C1 C2 . 1.417(4) ?
C1 C6 . 1.424(4) ?
C2 C3 . 1.390(4) ?
C2 C8 . 1.499(4) ?
C3 C4 . 1.397(5) ?
C4 C5 . 1.375(5) ?
C4 C7 . 1.510(5) ?
C5 C6 . 1.407(4) ?
C6 C13 . 1.438(4) ?
C9 C10 . 1.514(6) ?
C11 C12 . 1.517(5) ?
C14 C15 . 1.495(6) ?
C16 C17 . 1.436(4) ?
C17 C18 . 1.406(4) ?
C17 C22 . 1.414(4) ?
C18 C19 . 1.381(5) ?
C19 C20 . 1.384(5) ?
C19 C23 . 1.506(5) ?
C20 C21 . 1.390(4) ?
C21 C22 . 1.414(4) ?
C21 C24 . 1.490(4) ?
C25 C26 . 1.510(5) ?
C27 C28 . 1.491(6) ?
Cl1 O7 . 1.346(4) y
Cl1 O5 . 1.398(3) y
Cl1 O6 . 1.425(3) y
Cl1 O8 . 1.476(5) y
Cl2 O12 . 1.388(5) y
Cl2 O10 . 1.399(4) y
Cl2 O11 . 1.411(4) y
Cl2 O9 . 1.436(4) y

loop_
_geom_hbond_atom_site_label_D
_geom_hbond_atom_site_label_H
_geom_hbond_atom_site_label_A
_geom_hbond_site_symmetry_A
_geom_hbond_distance_DH
_geom_hbond_distance_HA
_geom_hbond_distance_DA
_geom_hbond_angle_DHA
_geom_hbond_publ_flag
N1 H1A O1W 1_555 0.91 2.012 2.779(4) 140.9 yes
N4 H4A O3 1_555 0.91 2.186 2.840(3) 128.2 yes
O1W H1W1 O2 1_555 0.94 2.282 2.933(3) 125.9 yes
O1W H1W1 O3 1_555 0.94 2.110 2.972(4) 152.3 yes
O1W H2W1 O6 1_555 0.94 1.911 2.852(4) 175.5 yes

loop_
_geom_torsion_atom_site_label_1
_geom_torsion_atom_site_label_2
_geom_torsion_atom_site_label_3
_geom_torsion_atom_site_label_4
_geom_torsion
_geom_torsion_publ_flag
O3 Cu1 O2 C1 171.4(2) ?
N2 Cu1 O2 C1 -8.2(2) ?
N3 Cu1 O2 C1 62.5(7) ?
O2 Cu1 O3 C22 171.9(2) ?
N2 Cu1 O3 C22 -17(2) ?
N3 Cu1 O3 C22 -17.3(2) ?
O2 Cu1 N2 C13 11.8(3) ?
O3 Cu1 N2 C13 -160(2) ?
N3 Cu1 N2 C13 -158.9(3) ?
O2 Cu1 N2 C14 -174.1(3) ?
O3 Cu1 N2 C14 14(2) ?
N3 Cu1 N2 C14 15.1(3) ?
O2 Cu1 N3 C16 121.5(6) ?
O3 Cu1 N3 C16 12.9(3) ?
N2 Cu1 N3 C16 -167.1(3) ?
O2 Cu1 N3 C15 -60.9(7) ?
O3 Cu1 N3 C15 -169.5(3) ?
N2 Cu1 N3 C15 10.6(3) ?
Cu1 O2 C1 C2 -179.2(2) ?
Cu1 O2 C1 C6 1.6(4) ?
O2 C1 C2 C3 178.9(3) ?
C6 C1 C2 C3 -1.8(4) ?
O2 C1 C2 C8 -4.2(4) ?
C6 C1 C2 C8 175.1(3) ?
C1 C2 C3 C4 -1.6(5) ?
C8 C2 C3 C4 -178.6(3) ?
C2 C3 C4 C5 3.1(5) ?
C2 C3 C4 C7 -178.4(3) ?
C3 C4 C5 C6 -1.2(5) ?
C7 C4 C5 C6 -179.6(3) ?
C4 C5 C6 C1 -2.3(5) ?
C4 C5 C6 C13 175.5(3) ?
O2 C1 C6 C5 -177.1(3) ?
C2 C1 C6 C5 3.7(4) ?
O2 C1 C6 C13 5.3(5) ?
C2 C1 C6 C13 -174.0(3) ?
C3 C2 C8 N1 -88.9(3) ?
C1 C2 C8 N1 94.1(3) ?
C9 N1 C8 C2 -175.3(3) ?
C12 N1 C8 C2 63.2(3) ?
C12 N1 C9 C10 -52.9(4) y
C8 N1 C9 C10 -176.4(3) ?
C11 O1 C10 C9 -62.9(4) y
N1 C9 C10 O1 59.2(4) y
C10 O1 C11 C12 62.3(4) y
C9 N1 C12 C11 52.1(4) y
C8 N1 C12 C11 173.9(3) ?
O1 C11 C12 N1 -57.5(4) y
C14 N2 C13 C6 177.4(3) ?
Cu1 N2 C13 C6 -9.0(5) ?
C5 C6 C13 N2 -179.1(3) ?
C1 C6 C13 N2 -1.4(5) ?
C13 N2 C14 C15 138.0(4) ?
Cu1 N2 C14 C15 -36.5(4) ?
C16 N3 C15 C14 145.0(4) ?
Cu1 N3 C15 C14 -32.8(4) ?
N2 C14 C15 N3 43.4(4) ?
C15 N3 C16 C17 178.3(3) ?
Cu1 N3 C16 C17 -4.2(5) ?
N3 C16 C17 C18 174.9(3) ?
N3 C16 C17 C22 -5.2(5) ?
C22 C17 C18 C19 1.6(5) ?
C16 C17 C18 C19 -178.5(3) ?
C17 C18 C19 C20 -0.4(5) ?
C17 C18 C19 C23 179.6(3) ?
C18 C19 C20 C21 -0.9(5) ?
C23 C19 C20 C21 179.1(3) ?
C19 C20 C21 C22 1.1(5) ?
C19 C20 C21 C24 177.6(3) ?
Cu1 O3 C22 C17 14.1(4) ?
Cu1 O3 C22 C21 -164.7(2) ?
C18 C17 C22 O3 179.7(3) ?
C16 C17 C22 O3 -0.2(5) ?
C18 C17 C22 C21 -1.4(4) ?
C16 C17 C22 C21 178.7(3) ?
C20 C21 C22 O3 179.1(3) ?
C24 C21 C22 O3 2.4(4) ?
C20 C21 C22 C17 0.2(4) ?
C24 C21 C22 C17 -176.5(3) ?
C20 C21 C24 N4 -116.4(3) ?
C22 C21 C24 N4 60.3(3) ?
C25 N4 C24 C21 66.4(3) ?
C28 N4 C24 C21 -170.3(3) ?
C28 N4 C25 C26 53.0(4) y
C24 N4 C25 C26 176.9(3) ?
C27 O4 C26 C25 61.9(5) y
N4 C25 C26 O4 -57.5(5) y
C26 O4 C27 C28 -62.8(4) y
O4 C27 C28 N4 59.4(4) y
C25 N4 C28 C27 -53.9(4) y
C24 N4 C28 C27 -178.9(3) ?
